data_2106930
loop_
_publ_author_name
'Diehl, R.'
'Carpentier, C.D.'
'Nitsche, R.'

_publ_section_title
;
 The crystal structure of gamma-In2 S3 stabilized by As or Sb
;
_journal_name_full 'Acta Crystallographica B (24,1968-38,1982)'
_journal_page_first 1257
_journal_page_last 1260
_journal_volume 32
_journal_year 1976
_chemical_formula_sum 'As0.26 In1.72 S3'
_chemical_name_systematic '(In1.72 As0.26) S3'
_space_group_IT_number 164
_symmetry_space_group_name_Hall '-P 3 2"'
_symmetry_space_group_name_H-M 'P -3 m 1'
_cell_angle_alpha 90
_cell_angle_beta 90
_cell_angle_gamma 120
_cell_formula_units_Z 1
_cell_length_a 3.806
_cell_length_b 3.806
_cell_length_c 9.044
_cell_volume 113.456
_citation_journal_id_ASTM ACBCAR
_cod_data_source_file Diehl_ACBCAR_1976_111.cif
_cod_data_source_block As0.26In1.72S3
_cod_original_cell_volume 113.4563
_cod_database_code 2106930

loop_
_symmetry_equiv_pos_as_xyz
x,y,z
-y,x-y,z
-x+y,-x,z
y,x,-z
-x,-x+y,-z
x-y,-y,-z
-x,-y,-z
y,-x+y,-z
x-y,x,-z
-y,-x,z
x,x-y,z
-x+y,y,z

loop_
_atom_site_label
_atom_site_type_symbol
_atom_site_fract_x
_atom_site_fract_y
_atom_site_fract_z
_atom_site_occupancy
_atom_site_U_iso_or_equiv
S1 S-2 0 0 0 1 0.0
As1 As+3 0.3333 0.6667 0.6117 0.13 0.0
In1 In+3 0.3333 0.6667 0.8097 0.86 0.0
S2 S-2 0.3333 0.6667 0.3316 1 0.0
